data_1569425
loop_
_publ_author_name
'Yang, Zhaozheng'
'Esteve, Ferran'
'Antheaume, Cyril'
'Lehn, Jean-Marie'

_publ_section_title
;
 Dynamic covalent self-assembly and self-sorting processes in the
 formation of imine-based macrocycles and macrobicyclic cages.
;
_journal_issue 24
_journal_name_full 'Chemical science'
_journal_page_first 6631
_journal_page_last 6642
_journal_paper_doi 10.1039/d3sc01174g
_journal_volume 14
_journal_year 2023
_chemical_formula_moiety 'C24 H28 N4 O2, H2 O'
_chemical_formula_sum 'C24 H30 N4 O3'
_chemical_formula_weight 422.52
_space_group_crystal_system orthorhombic
_space_group_IT_number 56
_space_group_name_Hall '-P 2ab 2ac'
_space_group_name_H-M_alt 'P c c n'
_atom_sites_solution_hydrogens mixed
_atom_sites_solution_primary direct
_atom_sites_solution_secondary difmap
_audit_creation_method SHELXL-2014/7
_audit_update_record
;
2020-05-30 deposited with the CCDC.	2023-05-26 downloaded from the CCDC.
;
_cell_angle_alpha 90
_cell_angle_beta 90
_cell_angle_gamma 90
_cell_formula_units_Z 4
_cell_length_a 16.0157(5)
_cell_length_b 16.9055(6)
_cell_length_c 8.2684(2)
_cell_measurement_reflns_used 9551
_cell_measurement_temperature 120(2)
_cell_measurement_theta_max 27.99
_cell_measurement_theta_min 2.41
_cell_volume 2238.70(12)
_computing_cell_refinement 'Bruker SAINT'
_computing_data_collection 'Bruker APEX3'
_computing_data_reduction 'Bruker SAINT'
_computing_molecular_graphics 'Bruker SHELXTL'
_computing_publication_material 'Bruker SHELXTL'
_computing_structure_refinement 'SHELXL-2014/7 (Sheldrick, 2014)'
_computing_structure_solution 'SHELXT 2014/5 (Sheldrick, 2014)'
_diffrn_ambient_temperature 120(2)
_diffrn_measured_fraction_theta_full 0.999
_diffrn_measured_fraction_theta_max 0.999
_diffrn_measurement_device_type 'Bruker PHOTON-III CPAD'
_diffrn_measurement_method '\f and \w shuterless scans'
_diffrn_radiation_type MoK\a
_diffrn_radiation_wavelength 0.71073
_diffrn_reflns_av_R_equivalents 0.0412
_diffrn_reflns_av_unetI/netI 0.0185
_diffrn_reflns_Laue_measured_fraction_full 0.999
_diffrn_reflns_Laue_measured_fraction_max 0.999
_diffrn_reflns_limit_h_max 21
_diffrn_reflns_limit_h_min -21
_diffrn_reflns_limit_k_max 21
_diffrn_reflns_limit_k_min -22
_diffrn_reflns_limit_l_max 10
_diffrn_reflns_limit_l_min -10
_diffrn_reflns_number 27088
_diffrn_reflns_point_group_measured_fraction_full 0.999
_diffrn_reflns_point_group_measured_fraction_max 0.999
_diffrn_reflns_theta_full 25.242
_diffrn_reflns_theta_max 28.012
_diffrn_reflns_theta_min 2.410
_diffrn_source 'Mo-ImuS 3.0 microfocus tube'
_exptl_absorpt_coefficient_mu 0.084
_exptl_absorpt_correction_T_max 0.7456
_exptl_absorpt_correction_T_min 0.6584
_exptl_absorpt_correction_type multi-scan
_exptl_absorpt_process_details sadabs
_exptl_crystal_colour colourless
_exptl_crystal_density_diffrn 1.254
_exptl_crystal_description prism
_exptl_crystal_F_000 904
_exptl_crystal_size_max 0.160
_exptl_crystal_size_mid 0.140
_exptl_crystal_size_min 0.120
_refine_diff_density_max 0.350
_refine_diff_density_min -0.495
_refine_diff_density_rms 0.046
_refine_ls_extinction_method none
_refine_ls_goodness_of_fit_ref 1.054
_refine_ls_hydrogen_treatment mixed
_refine_ls_matrix_type full
_refine_ls_number_parameters 145
_refine_ls_number_reflns 2703
_refine_ls_number_restraints 1
_refine_ls_restrained_S_all 1.069
_refine_ls_R_factor_all 0.0513
_refine_ls_R_factor_gt 0.0432
_refine_ls_shift/su_max 0.001
_refine_ls_shift/su_mean 0.000
_refine_ls_structure_factor_coef Fsqd
_refine_ls_weighting_details 'w=1/[\s^2^(Fo^2^)+(0.0555P)^2^+1.1109P] where P=(Fo^2^+2Fc^2^)/3'
_refine_ls_weighting_scheme calc
_refine_ls_wR_factor_gt 0.1117
_refine_ls_wR_factor_ref 0.1168
_reflns_Friedel_coverage 0.000
_reflns_number_gt 2311
_reflns_number_total 2703
_reflns_threshold_expression 'I > 2\s(I)'
_cod_data_source_file d3sc01174g2.cif
_cod_data_source_block jmlzy190410
_cod_database_code 1569425
_shelx_shelxl_version_number 2014/7
_shelx_space_group_comment
;
The symmetry employed for this shelxl refinement is uniquely defined
by the following loop, which should always be used as a source of
symmetry information in preference to the above space-group names.
They are only intended as comments.
;
_shelx_estimated_absorpt_t_min 0.987
_shelx_estimated_absorpt_t_max 0.990

loop_
_space_group_symop_operation_xyz
'x, y, z'
'x+1/2, -y, -z+1/2'
'-x, y+1/2, -z+1/2'
'-x+1/2, -y+1/2, z'
'-x, -y, -z'
'-x-1/2, y, z-1/2'
'x, -y-1/2, z-1/2'
'x-1/2, y-1/2, -z'

loop_
_atom_site_label
_atom_site_type_symbol
_atom_site_fract_x
_atom_site_fract_y
_atom_site_fract_z
_atom_site_U_iso_or_equiv
_atom_site_adp_type
_atom_site_occupancy
_atom_site_site_symmetry_order
_atom_site_calc_flag
_atom_site_refinement_flags_posn
_atom_site_refinement_flags_adp
_atom_site_refinement_flags_occupancy
_atom_site_disorder_assembly
_atom_site_disorder_group
C1 C 0.61535(7) 0.44812(7) 0.71612(15) 0.0195(3) Uani 1 1 d . . . . .
C2 C 0.59036(8) 0.52535(7) 0.67785(16) 0.0222(3) Uani 1 1 d . . . . .
H2 H 0.5620 0.5563 0.7564 0.027 Uiso 1 1 calc R U . . .
C3 C 0.60674(8) 0.55683(7) 0.52638(16) 0.0221(3) Uani 1 1 d . . . . .
H3 H 0.5892 0.6091 0.5014 0.027 Uiso 1 1 calc R U . . .
C4 C 0.64885(7) 0.51215(7) 0.41043(15) 0.0184(3) Uani 1 1 d . . . . .
C5 C 0.67272(8) 0.43450(7) 0.44798(16) 0.0195(3) Uani 1 1 d . . . . .
H5 H 0.7003 0.4032 0.3688 0.023 Uiso 1 1 calc R U . . .
C6 C 0.65653(8) 0.40287(7) 0.59959(16) 0.0200(3) Uani 1 1 d . . . . .
H6 H 0.6735 0.3504 0.6241 0.024 Uiso 1 1 calc R U . . .
C7 C 0.67009(7) 0.54571(7) 0.25105(16) 0.0196(3) Uani 1 1 d . . . . .
H7 H 0.6876 0.5112 0.1670 0.023 Uiso 1 1 calc R U . . .
C8 C 0.68997(8) 0.64663(8) 0.06259(16) 0.0232(3) Uani 1 1 d . . . . .
H8A H 0.6913 0.6013 -0.0131 0.028 Uiso 1 1 calc R U . . .
H8B H 0.7467 0.6698 0.0673 0.028 Uiso 1 1 calc R U . . .
C9 C 0.62898(8) 0.70789(7) 0.00183(16) 0.0218(3) Uani 1 1 d . . . . .
H9A H 0.6213 0.7499 0.0840 0.026 Uiso 1 1 calc R U . . .
H9B H 0.6503 0.7326 -0.0986 0.026 Uiso 1 1 calc R U . . .
C10 C 0.51236(8) 0.27846(8) 1.07942(16) 0.0222(3) Uani 1 1 d . . . . .
H10A H 0.5198 0.2354 0.9996 0.027 Uiso 1 1 calc R U . . .
H10B H 0.4984 0.2547 1.1855 0.027 Uiso 1 1 calc R U . . .
C11 C 0.59118(8) 0.32764(8) 1.09212(16) 0.0244(3) Uani 1 1 d . . . . .
H11A H 0.5801 0.3756 1.1572 0.029 Uiso 1 1 calc R U . . .
H11B H 0.6354 0.2967 1.1470 0.029 Uiso 1 1 calc R U . . .
C12 C 0.59670(8) 0.41779(8) 0.87944(16) 0.0209(3) Uani 1 1 d . . . . .
H12 H 0.5659 0.4508 0.9509 0.025 Uiso 1 1 calc R U . . .
N1 N 0.66560(7) 0.61926(6) 0.22306(13) 0.0209(2) Uani 1 1 d . . . . .
N2 N 0.61931(7) 0.35037(7) 0.93005(14) 0.0226(3) Uani 1 1 d . . . . .
O1 O 0.55198(5) 0.66926(5) -0.02890(12) 0.0217(2) Uani 1 1 d . . . . .
O2 O 0.7500 0.2500 0.80155(19) 0.0348(4) Uani 1 2 d DS T P . .
H1W H 0.7063(15) 0.2797(16) 0.862(4) 0.117(11) Uiso 1 1 d D . . . .

loop_
_atom_site_aniso_label
_atom_site_aniso_U_11
_atom_site_aniso_U_22
_atom_site_aniso_U_33
_atom_site_aniso_U_23
_atom_site_aniso_U_13
_atom_site_aniso_U_12
C1 0.0166(5) 0.0192(6) 0.0228(6) -0.0016(5) -0.0016(5) -0.0009(4)
C2 0.0215(6) 0.0186(6) 0.0266(7) -0.0043(5) 0.0027(5) 0.0028(5)
C3 0.0226(6) 0.0143(5) 0.0294(7) -0.0005(5) 0.0003(5) 0.0023(5)
C4 0.0162(5) 0.0161(6) 0.0227(6) -0.0018(5) -0.0027(5) -0.0011(4)
C5 0.0194(6) 0.0163(6) 0.0228(6) -0.0043(5) -0.0011(5) 0.0015(5)
C6 0.0200(6) 0.0153(5) 0.0248(6) -0.0016(5) -0.0021(5) 0.0010(4)
C7 0.0164(5) 0.0195(6) 0.0228(6) -0.0021(5) -0.0015(5) 0.0008(4)
C8 0.0187(6) 0.0253(6) 0.0257(7) 0.0035(5) 0.0028(5) -0.0003(5)
C9 0.0205(6) 0.0211(6) 0.0239(6) 0.0042(5) 0.0007(5) -0.0026(5)
C10 0.0222(6) 0.0235(6) 0.0209(6) 0.0042(5) -0.0009(5) 0.0026(5)
C11 0.0222(6) 0.0292(7) 0.0219(6) 0.0021(5) -0.0027(5) 0.0013(5)
C12 0.0171(6) 0.0228(6) 0.0227(6) -0.0037(5) -0.0009(5) 0.0000(5)
N1 0.0210(5) 0.0198(5) 0.0220(5) 0.0011(4) -0.0019(4) 0.0001(4)
N2 0.0176(5) 0.0248(5) 0.0254(6) 0.0017(4) 0.0005(4) 0.0004(4)
O1 0.0184(4) 0.0185(4) 0.0281(5) 0.0010(4) -0.0020(4) 0.0005(3)
O2 0.0362(8) 0.0350(8) 0.0332(8) 0.000 0.000 0.0074(7)

loop_
_atom_type_symbol
_atom_type_description
_atom_type_scat_dispersion_real
_atom_type_scat_dispersion_imag
_atom_type_scat_source
C C 0.0033 0.0016 'International Tables Vol C Tables 4.2.6.8 and 6.1.1.4'
H H 0.0000 0.0000 'International Tables Vol C Tables 4.2.6.8 and 6.1.1.4'
N N 0.0061 0.0033 'International Tables Vol C Tables 4.2.6.8 and 6.1.1.4'
O O 0.0106 0.0060 'International Tables Vol C Tables 4.2.6.8 and 6.1.1.4'

loop_
_geom_angle_atom_site_label_1
_geom_angle_atom_site_label_2
_geom_angle_atom_site_label_3
_geom_angle
_geom_angle_site_symmetry_1
_geom_angle_site_symmetry_3
_geom_angle_publ_flag
C6 C1 C2 119.31(12) . . ?
C6 C1 C12 122.48(11) . . ?
C2 C1 C12 118.21(11) . . ?
C3 C2 C1 120.51(12) . . ?
C3 C2 H2 119.7 . . ?
C1 C2 H2 119.7 . . ?
C2 C3 C4 120.32(11) . . ?
C2 C3 H3 119.8 . . ?
C4 C3 H3 119.8 . . ?
C3 C4 C5 119.13(12) . . ?
C3 C4 C7 121.17(11) . . ?
C5 C4 C7 119.69(11) . . ?
C6 C5 C4 120.67(12) . . ?
C6 C5 H5 119.7 . . ?
C4 C5 H5 119.7 . . ?
C5 C6 C1 120.05(11) . . ?
C5 C6 H6 120.0 . . ?
C1 C6 H6 120.0 . . ?
N1 C7 C4 121.86(12) . . ?
N1 C7 H7 119.1 . . ?
C4 C7 H7 119.1 . . ?
N1 C8 C9 110.32(11) . . ?
N1 C8 H8A 109.6 . . ?
C9 C8 H8A 109.6 . . ?
N1 C8 H8B 109.6 . . ?
C9 C8 H8B 109.6 . . ?
H8A C8 H8B 108.1 . . ?
O1 C9 C8 107.83(10) . . ?
O1 C9 H9A 110.1 . . ?
C8 C9 H9A 110.1 . . ?
O1 C9 H9B 110.1 . . ?
C8 C9 H9B 110.1 . . ?
H9A C9 H9B 108.5 . . ?
O1 C10 C11 106.46(10) 5_666 . ?
O1 C10 H10A 110.4 5_666 . ?
C11 C10 H10A 110.4 . . ?
O1 C10 H10B 110.4 5_666 . ?
C11 C10 H10B 110.4 . . ?
H10A C10 H10B 108.6 . . ?
N2 C11 C10 109.68(10) . . ?
N2 C11 H11A 109.7 . . ?
C10 C11 H11A 109.7 . . ?
N2 C11 H11B 109.7 . . ?
C10 C11 H11B 109.7 . . ?
H11A C11 H11B 108.2 . . ?
N2 C12 C1 123.86(12) . . ?
N2 C12 H12 118.1 . . ?
C1 C12 H12 118.1 . . ?
C7 N1 C8 117.54(11) . . ?
C12 N2 C11 116.76(12) . . ?
C9 O1 C10 113.39(9) . 5_666 ?

loop_
_geom_bond_atom_site_label_1
_geom_bond_atom_site_label_2
_geom_bond_distance
_geom_bond_site_symmetry_2
_geom_bond_publ_flag
C1 C6 1.3960(17) . ?
C1 C2 1.4016(17) . ?
C1 C12 1.4750(18) . ?
C2 C3 1.3859(19) . ?
C2 H2 0.9500 . ?
C3 C4 1.3945(18) . ?
C3 H3 0.9500 . ?
C4 C5 1.4020(17) . ?
C4 C7 1.4745(18) . ?
C5 C6 1.3873(18) . ?
C5 H5 0.9500 . ?
C6 H6 0.9500 . ?
C7 N1 1.2668(16) . ?
C7 H7 0.9500 . ?
C8 N1 1.4584(16) . ?
C8 C9 1.5098(18) . ?
C8 H8A 0.9900 . ?
C8 H8B 0.9900 . ?
C9 O1 1.4184(15) . ?
C9 H9A 0.9900 . ?
C9 H9B 0.9900 . ?
C10 O1 1.4203(15) 5_666 ?
C10 C11 1.5151(18) . ?
C10 H10A 0.9900 . ?
C10 H10B 0.9900 . ?
C11 N2 1.4651(17) . ?
C11 H11A 0.9900 . ?
C11 H11B 0.9900 . ?
C12 N2 1.2671(17) . ?
C12 H12 0.9500 . ?
O1 C10 1.4204(15) 5_666 ?
O2 H1W 0.995(17) . ?

loop_
_geom_hbond_atom_site_label_D
_geom_hbond_atom_site_label_H
_geom_hbond_atom_site_label_A
_geom_hbond_distance_DH
_geom_hbond_distance_HA
_geom_hbond_distance_DA
_geom_hbond_angle_DHA
_geom_hbond_site_symmetry_A
O2 H1W N2 0.995(17) 1.920(18) 2.8964(12) 166(3) .

loop_
_geom_torsion_atom_site_label_1
_geom_torsion_atom_site_label_2
_geom_torsion_atom_site_label_3
_geom_torsion_atom_site_label_4
_geom_torsion
_geom_torsion_site_symmetry_1
_geom_torsion_site_symmetry_2
_geom_torsion_site_symmetry_3
_geom_torsion_site_symmetry_4
_geom_torsion_publ_flag
C6 C1 C2 C3 -0.41(19) . . . . ?
C12 C1 C2 C3 179.67(12) . . . . ?
C1 C2 C3 C4 -0.4(2) . . . . ?
C2 C3 C4 C5 1.37(19) . . . . ?
C2 C3 C4 C7 -177.34(11) . . . . ?
C3 C4 C5 C6 -1.47(18) . . . . ?
C7 C4 C5 C6 177.25(11) . . . . ?
C4 C5 C6 C1 0.64(19) . . . . ?
C2 C1 C6 C5 0.31(18) . . . . ?
C12 C1 C6 C5 -179.77(11) . . . . ?
C3 C4 C7 N1 13.47(19) . . . . ?
C5 C4 C7 N1 -165.24(12) . . . . ?
N1 C8 C9 O1 -68.85(13) . . . . ?
O1 C10 C11 N2 -70.28(13) 5_666 . . . ?
C6 C1 C12 N2 3.2(2) . . . . ?
C2 C1 C12 N2 -176.86(12) . . . . ?
C4 C7 N1 C8 178.51(11) . . . . ?
C9 C8 N1 C7 137.23(12) . . . . ?
C1 C12 N2 C11 -176.40(11) . . . . ?
C10 C11 N2 C12 95.53(14) . . . . ?
C8 C9 O1 C10 177.04(10) . . . 5_666 ?
